data_4324487
loop_
_publ_author_name
'Rong-Jia Wei'
'Bao Li'
'Jun Tao'
'Rong-Bin Huang'
'Lan-Sun Zheng'
'Zhiping Zheng'

_publ_contact_author_address
;
Department of Chemistry
Xiamen University
Xiamen 361005
P. R. China
;
_publ_contact_author_email taojun@xmu.edu.cn
_publ_contact_author_name 'Prof. Jun Tao'
_publ_contact_author_phone 86-592-2188138
_publ_section_title
;
 Making Spin-Crossover Crystals by Successive Polymorphic Transformations
;
_journal_name_full 'Inorganic Chemistry'
_journal_page_first 1170
_journal_page_last 1172
_journal_paper_doi 10.1021/ic102231j
_journal_volume 50
_journal_year 2011
_chemical_formula_sum 'C20 H18 Fe N6 S2'
_chemical_formula_weight 462.37
_chemical_name_systematic
; 
 ? 
;
_space_group_IT_number 14
_symmetry_cell_setting monoclinic
_symmetry_space_group_name_Hall '-P 2ybc'
_symmetry_space_group_name_H-M 'P 1 21/c 1'
_atom_sites_solution_hydrogens geom
_atom_sites_solution_primary direct
_atom_sites_solution_secondary difmap
_audit_creation_method SHELXL-97
_cell_angle_alpha 90.00
_cell_angle_beta 90.208(4)
_cell_angle_gamma 90.00
_cell_formula_units_Z 8
_cell_length_a 13.6485(6)
_cell_length_b 20.9733(9)
_cell_length_c 14.6019(7)
_cell_measurement_temperature 140(2)
_cell_volume 4179.8(3)
_computing_cell_refinement 'CrysAlis RED, Oxford Diffraction Ltd.'
_computing_data_collection 'CrysAlis CCD, Oxford Diffraction Ltd.'
_computing_data_reduction 'CrysAlis RED, Oxford Diffraction Ltd.'
_computing_structure_refinement 'SHELXL-97 (Sheldrick, 1997)'
_computing_structure_solution 'SHELXS-97 (Sheldrick, 1990)'
_diffrn_ambient_temperature 140(2)
_diffrn_measured_fraction_theta_full 0.998
_diffrn_measured_fraction_theta_max 0.998
_diffrn_measurement_device_type 'Oxford Gemini S Ultra'
_diffrn_radiation_monochromator graphite
_diffrn_radiation_source 'fine-focus sealed tube'
_diffrn_radiation_type MoK\a
_diffrn_radiation_wavelength 0.71073
_diffrn_reflns_av_R_equivalents 0.2448
_diffrn_reflns_av_sigmaI/netI 0.1784
_diffrn_reflns_limit_h_max 14
_diffrn_reflns_limit_h_min -16
_diffrn_reflns_limit_k_max 24
_diffrn_reflns_limit_k_min -24
_diffrn_reflns_limit_l_max 17
_diffrn_reflns_limit_l_min -17
_diffrn_reflns_number 27218
_diffrn_reflns_theta_full 25.00
_diffrn_reflns_theta_max 25.00
_diffrn_reflns_theta_min 2.79
_exptl_absorpt_coefficient_mu 0.940
_exptl_absorpt_correction_T_max 0.9634
_exptl_absorpt_correction_T_min 0.9328
_exptl_absorpt_correction_type multi-scan
_exptl_absorpt_process_details
; 
 CrysAlis RED, Oxford Diffraction Ltd.,
Version 1.171.32.4 (release 27-04-2006 CrysAlis171 .NET)
(compiled Apr 27 2007,17:53:11)
empirical absorption correction using spherical harmonics,
implemented in SCALE3 ABSPACK scaling algorithm. 
;
_exptl_crystal_colour red
_exptl_crystal_density_diffrn 1.470
_exptl_crystal_description block
_exptl_crystal_F_000 1904
_exptl_crystal_size_max 0.08
_exptl_crystal_size_mid 0.04
_exptl_crystal_size_min 0.04
_refine_diff_density_max 0.697
_refine_diff_density_min -0.755
_refine_diff_density_rms 0.096
_refine_ls_extinction_method none
_refine_ls_goodness_of_fit_ref 0.764
_refine_ls_hydrogen_treatment constr
_refine_ls_matrix_type full
_refine_ls_number_parameters 523
_refine_ls_number_reflns 7349
_refine_ls_number_restraints 0
_refine_ls_restrained_S_all 0.764
_refine_ls_R_factor_all 0.1210
_refine_ls_R_factor_gt 0.0505
_refine_ls_shift/su_max 0.001
_refine_ls_shift/su_mean 0.000
_refine_ls_structure_factor_coef Fsqd
_refine_ls_weighting_details 'calc w=1/[\s^2^(Fo^2^)+(0.0122P)^2^+0.0000P] where P=(Fo^2^+2Fc^2^)/3'
_refine_ls_weighting_scheme calc
_refine_ls_wR_factor_gt 0.0629
_refine_ls_wR_factor_ref 0.0769
_reflns_number_gt 3683
_reflns_number_total 7349
_reflns_threshold_expression >2sigma(I)
_cod_data_source_file ic102231j_si_002_4.cif
_cod_data_source_block IIIat140K
_cod_database_code 4324487

loop_
_symmetry_equiv_pos_as_xyz
'x, y, z'
'-x, y+1/2, -z+1/2'
'-x, -y, -z'
'x, -y-1/2, z-1/2'

loop_
_atom_site_label
_atom_site_type_symbol
_atom_site_fract_x
_atom_site_fract_y
_atom_site_fract_z
_atom_site_U_iso_or_equiv
_atom_site_adp_type
_atom_site_occupancy
_atom_site_symmetry_multiplicity
_atom_site_calc_flag
_atom_site_refinement_flags
FeA Fe 0.69970(5) 0.35545(3) 0.12117(5) 0.02360(18) Uani 1 1 d .
FeB Fe 0.20136(5) 0.39283(3) 0.32285(5) 0.02349(18) Uani 1 1 d .
S1A S 0.46001(9) 0.19501(6) 0.16796(10) 0.0381(4) Uani 1 1 d .
S2A S 0.74861(11) 0.39352(7) 0.43900(9) 0.0475(4) Uani 1 1 d .
S1B S 0.00578(9) 0.54964(5) 0.18137(9) 0.0317(3) Uani 1 1 d .
S2B S 0.25040(11) 0.36580(6) 0.00296(9) 0.0442(4) Uani 1 1 d .
N1A N 0.8170(3) 0.30172(17) 0.1103(3) 0.0250(10) Uani 1 1 d .
N2A N 0.6906(3) 0.34753(17) -0.0107(3) 0.0263(10) Uani 1 1 d .
N3A N 0.6042(3) 0.42592(16) 0.1254(2) 0.0215(9) Uani 1 1 d .
N4A N 0.7915(2) 0.42628(16) 0.0951(2) 0.0219(10) Uani 1 1 d .
N5A N 0.6054(3) 0.28823(18) 0.1423(3) 0.0285(10) Uani 1 1 d .
N6A N 0.7202(3) 0.36484(18) 0.2525(3) 0.0252(10) Uani 1 1 d .
N1B N 0.3207(3) 0.44439(17) 0.3368(3) 0.0274(10) Uani 1 1 d .
N2B N 0.1808(3) 0.40338(15) 0.4534(2) 0.0210(9) Uani 1 1 d .
N3B N 0.1012(3) 0.32600(16) 0.3228(2) 0.0206(9) Uani 1 1 d .
N4B N 0.2896(3) 0.32140(16) 0.3576(3) 0.0228(10) Uani 1 1 d .
N5B N 0.1140(3) 0.46217(18) 0.2862(3) 0.0272(10) Uani 1 1 d .
N6B N 0.2275(3) 0.37945(17) 0.1931(3) 0.0275(10) Uani 1 1 d .
C1A C 0.8231(4) 0.2374(2) 0.0968(3) 0.0306(13) Uani 1 1 d .
H1AA H 0.7656 0.2137 0.0972 0.037 Uiso 1 1 calc R
C2A C 0.9097(4) 0.2065(2) 0.0830(3) 0.0396(14) Uani 1 1 d .
H2AA H 0.9107 0.1625 0.0752 0.047 Uiso 1 1 calc R
C3A C 0.9951(4) 0.2408(2) 0.0806(3) 0.0387(14) Uani 1 1 d .
H3AA H 1.0549 0.2205 0.0719 0.046 Uiso 1 1 calc R
C4A C 0.9903(4) 0.3064(2) 0.0914(3) 0.0343(13) Uani 1 1 d .
H4AA H 1.0471 0.3309 0.0884 0.041 Uiso 1 1 calc R
C5A C 0.9018(3) 0.3351(2) 0.1065(3) 0.0269(12) Uani 1 1 d .
C6A C 0.8904(3) 0.4052(2) 0.1241(3) 0.0277(12) Uani 1 1 d .
H6AA H 0.8996 0.4139 0.1889 0.033 Uiso 1 1 calc R
H6AB H 0.9398 0.4287 0.0904 0.033 Uiso 1 1 calc R
C7A C 0.6478(3) 0.2992(2) -0.0568(3) 0.0304(13) Uani 1 1 d .
H7AA H 0.6133 0.2685 -0.0241 0.036 Uiso 1 1 calc R
C8A C 0.6537(4) 0.2936(2) -0.1517(3) 0.0373(14) Uani 1 1 d .
H8AA H 0.6235 0.2596 -0.1814 0.045 Uiso 1 1 calc R
C9A C 0.7040(4) 0.3382(3) -0.2009(3) 0.0382(15) Uani 1 1 d .
H9AA H 0.7083 0.3353 -0.2644 0.046 Uiso 1 1 calc R
C10A C 0.7480(3) 0.3875(2) -0.1544(3) 0.0328(13) Uani 1 1 d .
H10A H 0.7823 0.4186 -0.1864 0.039 Uiso 1 1 calc R
C11A C 0.7414(3) 0.3909(2) -0.0595(3) 0.0243(11) Uani 1 1 d .
C12A C 0.7884(3) 0.4424(2) -0.0060(3) 0.0305(13) Uani 1 1 d .
H12A H 0.7523 0.4817 -0.0148 0.037 Uiso 1 1 calc R
H12B H 0.8546 0.4489 -0.0280 0.037 Uiso 1 1 calc R
C13A C 0.5069(3) 0.4238(2) 0.1159(3) 0.0304(13) Uani 1 1 d .
H13A H 0.4775 0.3847 0.1042 0.036 Uiso 1 1 calc R
C14A C 0.4477(4) 0.4770(2) 0.1225(3) 0.0353(14) Uani 1 1 d .
H14A H 0.3801 0.4735 0.1165 0.042 Uiso 1 1 calc R
C15A C 0.4907(3) 0.5354(2) 0.1382(3) 0.0366(14) Uani 1 1 d .
H15A H 0.4525 0.5720 0.1429 0.044 Uiso 1 1 calc R
C16A C 0.5906(3) 0.5388(2) 0.1467(3) 0.0306(13) Uani 1 1 d .
H16A H 0.6211 0.5778 0.1574 0.037 Uiso 1 1 calc R
C17A C 0.6457(3) 0.4837(2) 0.1392(3) 0.0242(12) Uani 1 1 d .
C18A C 0.7551(3) 0.4826(2) 0.1477(3) 0.0273(13) Uani 1 1 d .
H18A H 0.7828 0.5216 0.1232 0.033 Uiso 1 1 calc R
H18B H 0.7742 0.4790 0.2116 0.033 Uiso 1 1 calc R
C19A C 0.5444(3) 0.2500(2) 0.1532(3) 0.0248(12) Uani 1 1 d .
C20A C 0.7328(3) 0.3767(2) 0.3305(4) 0.0262(13) Uani 1 1 d .
C1B C 0.3281(4) 0.5068(2) 0.3520(3) 0.0300(13) Uani 1 1 d .
H1BA H 0.2714 0.5314 0.3492 0.036 Uiso 1 1 calc R
C2B C 0.4150(4) 0.5368(2) 0.3715(3) 0.0400(15) Uani 1 1 d .
H2BA H 0.4169 0.5807 0.3804 0.048 Uiso 1 1 calc R
C3B C 0.4998(4) 0.5008(2) 0.3778(4) 0.0439(16) Uani 1 1 d .
H3BA H 0.5597 0.5198 0.3914 0.053 Uiso 1 1 calc R
C4B C 0.4933(3) 0.4356(2) 0.3633(3) 0.0371(14) Uani 1 1 d .
H4BA H 0.5487 0.4099 0.3674 0.045 Uiso 1 1 calc R
C5B C 0.4032(4) 0.4094(2) 0.3429(3) 0.0274(12) Uani 1 1 d .
C6B C 0.3886(3) 0.33926(19) 0.3238(3) 0.0308(13) Uani 1 1 d .
H6BA H 0.3934 0.3310 0.2586 0.037 Uiso 1 1 calc R
H6BB H 0.4385 0.3144 0.3551 0.037 Uiso 1 1 calc R
C7B C 0.1256(3) 0.4471(2) 0.4955(3) 0.0294(13) Uani 1 1 d .
H7BA H 0.0907 0.4758 0.4594 0.035 Uiso 1 1 calc R
C8B C 0.1176(4) 0.4521(2) 0.5887(3) 0.0344(14) Uani 1 1 d .
H8BA H 0.0786 0.4836 0.6145 0.041 Uiso 1 1 calc R
C9B C 0.1677(4) 0.4099(2) 0.6435(3) 0.0378(14) Uani 1 1 d .
H9BA H 0.1627 0.4121 0.7070 0.045 Uiso 1 1 calc R
C10B C 0.2253(3) 0.3646(2) 0.6029(3) 0.0305(13) Uani 1 1 d .
H10B H 0.2606 0.3358 0.6385 0.037 Uiso 1 1 calc R
C11B C 0.2304(3) 0.3620(2) 0.5076(3) 0.0224(12) Uani 1 1 d .
C12B C 0.2913(3) 0.3126(2) 0.4600(3) 0.0288(12) Uani 1 1 d .
H12C H 0.2666 0.2705 0.4749 0.035 Uiso 1 1 calc R
H12D H 0.3584 0.3153 0.4819 0.035 Uiso 1 1 calc R
C13B C 0.0043(3) 0.3313(2) 0.3308(3) 0.0245(12) Uani 1 1 d .
H13B H -0.0225 0.3720 0.3333 0.029 Uiso 1 1 calc R
C14B C -0.0579(3) 0.2801(2) 0.3356(3) 0.0283(13) Uani 1 1 d .
H14B H -0.1252 0.2862 0.3403 0.034 Uiso 1 1 calc R
C15B C -0.0190(3) 0.2192(2) 0.3332(3) 0.0343(14) Uani 1 1 d .
H15B H -0.0593 0.1835 0.3362 0.041 Uiso 1 1 calc R
C16B C 0.0804(3) 0.2132(2) 0.3264(3) 0.0307(13) Uani 1 1 d .
H16B H 0.1083 0.1727 0.3256 0.037 Uiso 1 1 calc R
C17B C 0.1388(3) 0.2655(2) 0.3206(3) 0.0239(12) Uani 1 1 d .
C18B C 0.2489(3) 0.2640(2) 0.3116(3) 0.0275(12) Uani 1 1 d .
H18C H 0.2749 0.2257 0.3400 0.033 Uiso 1 1 calc R
H18D H 0.2672 0.2638 0.2475 0.033 Uiso 1 1 calc R
C19B C 0.0689(3) 0.4984(2) 0.2429(3) 0.0232(12) Uani 1 1 d .
C20B C 0.2369(3) 0.3741(2) 0.1140(3) 0.0262(13) Uani 1 1 d .

loop_
_atom_site_aniso_label
_atom_site_aniso_U_11
_atom_site_aniso_U_22
_atom_site_aniso_U_33
_atom_site_aniso_U_23
_atom_site_aniso_U_13
_atom_site_aniso_U_12
FeA 0.0231(4) 0.0225(4) 0.0252(4) 0.0006(4) 0.0024(3) -0.0009(3)
FeB 0.0265(4) 0.0194(3) 0.0246(4) -0.0008(3) 0.0058(3) 0.0015(3)
S1A 0.0271(8) 0.0275(7) 0.0598(10) -0.0009(7) 0.0059(8) -0.0062(6)
S2A 0.0537(10) 0.0592(10) 0.0295(8) -0.0103(8) -0.0022(8) 0.0129(8)
S1B 0.0283(8) 0.0230(7) 0.0438(9) 0.0089(7) 0.0067(7) 0.0040(6)
S2B 0.0735(11) 0.0348(8) 0.0244(8) -0.0051(7) 0.0088(8) -0.0067(8)
N1A 0.025(2) 0.026(2) 0.024(2) 0.002(2) 0.003(2) 0.0027(19)
N2A 0.029(3) 0.020(2) 0.030(2) -0.001(2) 0.008(2) 0.0036(19)
N3A 0.017(2) 0.028(2) 0.019(2) 0.0028(19) 0.0042(19) -0.0014(19)
N4A 0.017(2) 0.026(2) 0.023(2) -0.0034(19) -0.0008(19) 0.0060(18)
N5A 0.026(3) 0.029(2) 0.030(3) 0.003(2) -0.003(2) -0.001(2)
N6A 0.023(2) 0.026(2) 0.027(2) 0.001(2) 0.006(2) 0.0055(19)
N1B 0.026(2) 0.027(2) 0.029(2) -0.002(2) 0.007(2) -0.0041(19)
N2B 0.021(2) 0.015(2) 0.028(2) -0.0020(19) 0.002(2) 0.0047(18)
N3B 0.017(2) 0.023(2) 0.022(2) -0.0008(19) 0.0070(19) 0.0033(18)
N4B 0.017(2) 0.019(2) 0.032(3) -0.0065(19) 0.005(2) -0.0027(18)
N5B 0.030(3) 0.025(2) 0.027(2) -0.003(2) 0.007(2) -0.001(2)
N6B 0.028(3) 0.025(2) 0.030(3) -0.003(2) 0.001(2) -0.0026(19)
C1A 0.040(3) 0.027(3) 0.025(3) 0.002(3) -0.003(3) 0.002(3)
C2A 0.043(4) 0.031(3) 0.044(4) -0.004(3) -0.002(3) 0.007(3)
C3A 0.033(3) 0.045(3) 0.038(3) -0.003(3) 0.004(3) 0.019(3)
C4A 0.024(3) 0.038(3) 0.040(3) 0.000(3) 0.001(3) 0.007(3)
C5A 0.022(3) 0.034(3) 0.025(3) 0.003(2) -0.003(3) 0.005(2)
C6A 0.020(3) 0.027(3) 0.036(3) 0.001(3) -0.003(3) -0.005(2)
C7A 0.037(3) 0.026(3) 0.028(3) 0.005(3) -0.004(3) 0.004(2)
C8A 0.058(4) 0.029(3) 0.025(3) -0.010(3) -0.004(3) -0.002(3)
C9A 0.042(4) 0.058(4) 0.015(3) -0.003(3) 0.007(3) 0.011(3)
C10A 0.022(3) 0.045(3) 0.031(3) 0.001(3) 0.003(3) -0.001(3)
C11A 0.024(3) 0.027(3) 0.023(3) 0.002(3) 0.002(2) 0.005(2)
C12A 0.038(3) 0.030(3) 0.023(3) 0.008(3) 0.007(3) -0.002(2)
C13A 0.028(3) 0.028(3) 0.036(3) 0.000(3) 0.006(3) -0.008(2)
C14A 0.024(3) 0.045(3) 0.037(3) 0.015(3) 0.003(3) -0.002(3)
C15A 0.027(3) 0.035(3) 0.048(4) 0.012(3) 0.009(3) 0.011(3)
C16A 0.031(3) 0.025(3) 0.036(3) 0.008(3) 0.003(3) 0.002(2)
C17A 0.026(3) 0.025(3) 0.021(3) 0.000(2) 0.006(2) 0.002(2)
C18A 0.032(3) 0.024(3) 0.025(3) -0.002(2) 0.012(3) -0.002(2)
C19A 0.027(3) 0.026(3) 0.021(3) -0.002(2) -0.003(3) 0.007(2)
C20A 0.013(3) 0.025(3) 0.041(3) 0.003(3) 0.008(3) 0.009(2)
C1B 0.038(3) 0.024(3) 0.028(3) 0.000(2) 0.010(3) -0.004(2)
C2B 0.050(4) 0.033(3) 0.038(3) 0.002(3) 0.013(3) -0.014(3)
C3B 0.036(4) 0.051(4) 0.045(4) -0.009(3) -0.001(3) -0.022(3)
C4B 0.023(3) 0.043(3) 0.046(4) -0.005(3) 0.006(3) 0.000(3)
C5B 0.026(3) 0.033(3) 0.024(3) -0.003(2) 0.007(3) 0.001(2)
C6B 0.028(3) 0.029(3) 0.036(3) -0.013(3) 0.005(3) 0.003(2)
C7B 0.036(3) 0.024(3) 0.027(3) 0.003(3) 0.003(3) 0.006(2)
C8B 0.039(3) 0.034(3) 0.030(3) -0.004(3) 0.014(3) 0.014(3)
C9B 0.044(4) 0.045(3) 0.025(3) 0.002(3) 0.006(3) 0.008(3)
C10B 0.029(3) 0.033(3) 0.030(3) 0.003(3) 0.006(3) 0.004(2)
C11B 0.020(3) 0.024(3) 0.023(3) -0.007(2) 0.006(2) -0.008(2)
C12B 0.039(3) 0.023(3) 0.024(3) 0.001(2) -0.005(3) 0.008(2)
C13B 0.028(3) 0.015(2) 0.030(3) 0.004(2) 0.002(3) 0.008(2)
C14B 0.022(3) 0.030(3) 0.034(3) 0.001(3) 0.005(3) 0.004(2)
C15B 0.027(3) 0.029(3) 0.047(4) -0.007(3) 0.002(3) -0.009(2)
C16B 0.034(3) 0.020(3) 0.038(3) -0.002(3) 0.006(3) 0.006(2)
C17B 0.029(3) 0.017(2) 0.025(3) -0.004(2) 0.007(2) 0.002(2)
C18B 0.033(3) 0.019(3) 0.030(3) -0.004(2) 0.004(3) 0.006(2)
C19B 0.028(3) 0.014(2) 0.027(3) -0.002(2) 0.009(3) -0.004(2)
C20B 0.029(3) 0.018(3) 0.031(3) -0.005(2) 0.007(3) -0.009(2)

loop_
_atom_type_symbol
_atom_type_description
_atom_type_scat_dispersion_real
_atom_type_scat_dispersion_imag
_atom_type_scat_source
C C 0.0033 0.0016 'International Tables Vol C Tables 4.2.6.8 and 6.1.1.4'
H H 0.0000 0.0000 'International Tables Vol C Tables 4.2.6.8 and 6.1.1.4'
N N 0.0061 0.0033 'International Tables Vol C Tables 4.2.6.8 and 6.1.1.4'
S S 0.1246 0.1234 'International Tables Vol C Tables 4.2.6.8 and 6.1.1.4'
Fe Fe 0.3463 0.8444 'International Tables Vol C Tables 4.2.6.8 and 6.1.1.4'

loop_
_geom_angle_atom_site_label_1
_geom_angle_atom_site_label_2
_geom_angle_atom_site_label_3
_geom_angle
N5A FeA N2A 93.20(16)
N5A FeA N6A 90.56(16)
N2A FeA N6A 175.33(16)
N5A FeA N1A 97.93(15)
N2A FeA N1A 85.41(15)
N6A FeA N1A 91.35(16)
N5A FeA N3A 95.79(15)
N2A FeA N3A 93.18(15)
N6A FeA N3A 89.18(15)
N1A FeA N3A 166.27(15)
N5A FeA N4A 177.10(16)
N2A FeA N4A 84.93(15)
N6A FeA N4A 91.42(15)
N1A FeA N4A 84.16(14)
N3A FeA N4A 82.12(14)
N2B FeB N6B 177.15(16)
N2B FeB N5B 95.37(15)
N6B FeB N5B 87.41(16)
N2B FeB N3B 88.78(15)
N6B FeB N3B 91.52(15)
N5B FeB N3B 96.16(15)
N2B FeB N1B 87.60(15)
N6B FeB N1B 91.47(15)
N5B FeB N1B 97.08(16)
N3B FeB N1B 166.54(16)
N2B FeB N4B 85.67(15)
N6B FeB N4B 91.55(15)
N5B FeB N4B 178.81(16)
N3B FeB N4B 83.28(14)
N1B FeB N4B 83.52(15)
C5A N1A C1A 116.9(4)
C5A N1A FeA 113.8(3)
C1A N1A FeA 128.9(3)
C11A N2A C7A 117.8(4)
C11A N2A FeA 115.8(3)
C7A N2A FeA 125.9(3)
C13A N3A C17A 117.4(4)
C13A N3A FeA 129.0(3)
C17A N3A FeA 113.6(3)
C6A N4A C18A 113.1(3)
C6A N4A C12A 111.6(3)
C18A N4A C12A 108.5(3)
C6A N4A FeA 107.3(3)
C18A N4A FeA 106.3(2)
C12A N4A FeA 109.8(3)
C19A N5A FeA 176.1(4)
C20A N6A FeA 173.7(4)
C1B N1B C5B 117.5(4)
C1B N1B FeB 128.4(3)
C5B N1B FeB 113.5(3)
C7B N2B C11B 116.8(4)
C7B N2B FeB 127.8(3)
C11B N2B FeB 115.3(3)
C13B N3B C17B 116.9(4)
C13B N3B FeB 129.3(3)
C17B N3B FeB 113.6(3)
C18B N4B C6B 113.1(3)
C18B N4B C12B 110.7(3)
C6B N4B C12B 110.4(4)
C18B N4B FeB 105.7(3)
C6B N4B FeB 106.0(3)
C12B N4B FeB 110.7(3)
C19B N5B FeB 162.9(4)
C20B N6B FeB 174.9(4)
C2A C1A N1A 123.0(5)
C1A C2A C3A 119.4(5)
C2A C3A C4A 118.6(5)
C5A C4A C3A 119.7(5)
N1A C5A C4A 122.3(4)
N1A C5A C6A 114.2(4)
C4A C5A C6A 123.4(4)
N4A C6A C5A 109.8(4)
N2A C7A C8A 122.2(4)
C9A C8A C7A 119.8(5)
C8A C9A C10A 118.3(4)
C9A C10A C11A 120.1(5)
N2A C11A C10A 121.7(5)
N2A C11A C12A 115.9(4)
C10A C11A C12A 122.4(4)
C11A C12A N4A 111.3(4)
N3A C13A C14A 123.2(4)
C15A C14A C13A 118.8(4)
C16A C15A C14A 118.9(4)
C15A C16A C17A 119.4(5)
N3A C17A C16A 122.2(4)
N3A C17A C18A 114.5(4)
C16A C17A C18A 123.2(4)
N4A C18A C17A 107.6(4)
N5A C19A S1A 178.8(4)
N6A C20A S2A 179.1(5)
N1B C1B C2B 123.4(5)
C1B C2B C3B 119.1(5)
C2B C3B C4B 118.3(5)
C5B C4B C3B 118.9(5)
N1B C5B C4B 122.8(4)
N1B C5B C6B 114.2(4)
C4B C5B C6B 123.0(4)
N4B C6B C5B 107.6(3)
N2B C7B C8B 123.8(5)
C7B C8B C9B 119.3(4)
C10B C9B C8B 118.6(4)
C9B C10B C11B 119.4(5)
N2B C11B C10B 122.2(4)
N2B C11B C12B 116.6(4)
C10B C11B C12B 121.2(4)
C11B C12B N4B 111.6(4)
N3B C13B C14B 123.6(4)
C13B C14B C15B 118.9(4)
C16B C15B C14B 118.0(4)
C17B C16B C15B 120.8(4)
C16B C17B N3B 121.7(4)
C16B C17B C18B 125.0(4)
N3B C17B C18B 113.3(4)
N4B C18B C17B 108.3(3)
N5B C19B S1B 179.7(5)
N6B C20B S2B 179.5(5)

loop_
_geom_bond_atom_site_label_1
_geom_bond_atom_site_label_2
_geom_bond_distance
FeA N5A 1.935(4)
FeA N2A 1.937(4)
FeA N6A 1.947(4)
FeA N1A 1.965(4)
FeA N3A 1.972(4)
FeA N4A 1.981(3)
FeB N2B 1.940(4)
FeB N6B 1.950(4)
FeB N5B 1.954(4)
FeB N3B 1.958(3)
FeB N1B 1.965(4)
FeB N4B 1.987(4)
S1A C19A 1.644(5)
S2A C20A 1.637(5)
S1B C19B 1.643(5)
S2B C20B 1.641(5)
N1A C5A 1.354(5)
N1A C1A 1.365(5)
N2A C11A 1.349(5)
N2A C7A 1.349(5)
N3A C13A 1.336(5)
N3A C17A 1.352(5)
N4A C6A 1.481(5)
N4A C18A 1.495(5)
N4A C12A 1.514(5)
N5A C19A 1.168(5)
N6A C20A 1.178(6)
N1B C1B 1.332(5)
N1B C5B 1.347(5)
N2B C7B 1.337(5)
N2B C11B 1.354(5)
N3B C13B 1.332(5)
N3B C17B 1.370(5)
N4B C18B 1.485(5)
N4B C6B 1.488(5)
N4B C12B 1.507(5)
N5B C19B 1.163(5)
N6B C20B 1.168(5)
C1A C2A 1.363(6)
C2A C3A 1.370(6)
C3A C4A 1.387(6)
C4A C5A 1.368(6)
C5A C6A 1.501(6)
C7A C8A 1.392(6)
C8A C9A 1.367(6)
C9A C10A 1.373(6)
C10A C11A 1.391(6)
C11A C12A 1.477(6)
C13A C14A 1.380(6)
C14A C15A 1.377(6)
C15A C16A 1.371(6)
C16A C17A 1.383(6)
C17A C18A 1.498(6)
C1B C2B 1.371(6)
C2B C3B 1.385(7)
C3B C4B 1.386(6)
C4B C5B 1.379(6)
C5B C6B 1.510(6)
C7B C8B 1.370(6)
C8B C9B 1.374(6)
C9B C10B 1.369(6)
C10B C11B 1.394(6)
C11B C12B 1.503(6)
C13B C14B 1.373(6)
C14B C15B 1.382(6)
C15B C16B 1.367(6)
C16B C17B 1.360(6)
C17B C18B 1.509(6)
